data_2211990
loop_
_publ_author_name
'\"Ozy\"urek, Cengiz'
'\,Sendil, K\?iv\?ilc\?im'
'Dilek, Nefise'
'Ocak Iskeleli, Nazan'

_publ_section_title
;
 2,2'-Bipyridinium fluorotrioxochromate(VI)
;
_journal_coeditor_code AT2140
_journal_issue 2
_journal_name_full 'Acta Crystallographica Section E'
_journal_page_first m613
_journal_page_last m614
_journal_paper_doi 10.1107/S1600536806045648
_journal_volume 63
_journal_year 2007
_chemical_formula_iupac '(C10 H9 N2) [Cr F O3]'
_chemical_formula_moiety 'C10 H9 N2 + , Cr F O3 -'
_chemical_formula_sum 'C10 H9 Cr F N2 O3'
_chemical_formula_weight 276.19
_chemical_name_systematic
;
2,2'-Bipyridinium fluorotrioxochromate(VI)
;
_space_group_IT_number 7
_symmetry_cell_setting monoclinic
_symmetry_space_group_name_Hall 'P -2yc'
_symmetry_space_group_name_H-M 'P 1 c 1'
_atom_sites_solution_hydrogens geom
_atom_sites_solution_primary direct
_atom_sites_solution_secondary difmap
_audit_creation_method SHELXL97
_cell_angle_alpha 90.00
_cell_angle_beta 99.829(7)
_cell_angle_gamma 90.00
_cell_formula_units_Z 2
_cell_length_a 5.9765(5)
_cell_length_b 13.1069(10)
_cell_length_c 7.2760(6)
_cell_measurement_reflns_used 14782
_cell_measurement_temperature 293(2)
_cell_measurement_theta_max 27.95
_cell_measurement_theta_min 2.84
_cell_volume 561.59(8)
_computing_cell_refinement X-AREA
_computing_data_collection 'X-AREA (Stoe & Cie, 2002)'
_computing_data_reduction 'X-RED32 (Stoe & Cie, 2002)'
_computing_molecular_graphics 'ORTEP-3 (Farrugia, 1997)'
_computing_publication_material 'WinGX (Farrugia, 1999)'
_computing_structure_refinement 'SHELXL97 (Sheldrick, 1997)'
_computing_structure_solution 'SHELXS97 (Sheldrick, 1997)'
_diffrn_ambient_temperature 293(2)
_diffrn_detector_area_resol_mean 6.67
_diffrn_measured_fraction_theta_full 0.999
_diffrn_measured_fraction_theta_max 0.999
_diffrn_measurement_device_type 'Stoe IPDSII'
_diffrn_measurement_method \w
_diffrn_radiation_monochromator graphite
_diffrn_radiation_source 'fine-focus sealed tube'
_diffrn_radiation_type MoK\a
_diffrn_radiation_wavelength 0.71073
_diffrn_reflns_av_R_equivalents 0.0824
_diffrn_reflns_av_sigmaI/netI 0.0410
_diffrn_reflns_limit_h_max 7
_diffrn_reflns_limit_h_min -7
_diffrn_reflns_limit_k_max 16
_diffrn_reflns_limit_k_min -16
_diffrn_reflns_limit_l_max 8
_diffrn_reflns_limit_l_min -8
_diffrn_reflns_number 6730
_diffrn_reflns_theta_full 26.00
_diffrn_reflns_theta_max 26.00
_diffrn_reflns_theta_min 3.11
_diffrn_standards_decay_% 0
_diffrn_standards_number 0
_exptl_absorpt_coefficient_mu 1.029
_exptl_absorpt_correction_T_max 0.4776
_exptl_absorpt_correction_T_min 0.2991
_exptl_absorpt_correction_type integration
_exptl_absorpt_process_details '(X-RED32; Stoe & Cie, 2002)'
_exptl_crystal_colour orange
_exptl_crystal_density_diffrn 1.633
_exptl_crystal_density_method 'not measured'
_exptl_crystal_description prism
_exptl_crystal_F_000 280
_exptl_crystal_size_max 0.750
_exptl_crystal_size_mid 0.620
_exptl_crystal_size_min 0.530
_refine_diff_density_max 0.249
_refine_diff_density_min -0.460
_refine_ls_abs_structure_details 'Flack (1983), with 10584 Friedel pairs'
_refine_ls_abs_structure_Flack 0.48(7)
_refine_ls_extinction_method none
_refine_ls_goodness_of_fit_ref 1.058
_refine_ls_hydrogen_treatment constr
_refine_ls_matrix_type full
_refine_ls_number_parameters 165
_refine_ls_number_reflns 1118
_refine_ls_number_restraints 2
_refine_ls_restrained_S_all 1.057
_refine_ls_R_factor_all 0.0331
_refine_ls_R_factor_gt 0.0329
_refine_ls_shift/su_max 0.000
_refine_ls_shift/su_mean 0.000
_refine_ls_structure_factor_coef Fsqd
_refine_ls_weighting_details 'calc w = 1/[\s^2^(Fo^2^)+(0.0673P)^2^+0.0279P] where P=(Fo^2^+2Fc^2^)/3'
_refine_ls_weighting_scheme calc
_refine_ls_wR_factor_gt 0.0861
_refine_ls_wR_factor_ref 0.0864
_reflns_number_gt 1109
_reflns_number_total 1118
_reflns_threshold_expression I>2\s(I)
_cod_data_source_file at2140.cif
_cod_data_source_block I
_cod_original_sg_symbol_H-M 'P c'
_cod_database_code 2211990
_cod_database_fobs_code 2211990

loop_
_symmetry_equiv_pos_as_xyz
'x, y, z'
'x, -y, z+1/2'

loop_
_atom_site_type_symbol
_atom_site_label
_atom_site_fract_x
_atom_site_fract_y
_atom_site_fract_z
_atom_site_U_iso_or_equiv
_atom_site_adp_type
_atom_site_calc_flag
_atom_site_refinement_flags
_atom_site_occupancy
_atom_site_disorder_assembly
_atom_site_disorder_group
C C7 0.6086(6) 0.4409(3) 0.8399(6) 0.0576(8) Uani d . 1 . .
H H7 0.4755 0.4114 0.8652 0.069 Uiso calc R 1 . .
C C8 0.6338(8) 0.5461(3) 0.8357(7) 0.0669(9) Uani d . 1 . .
H H8 0.5182 0.5887 0.8606 0.080 Uiso calc R 1 . .
C C9 0.8310(8) 0.5867(3) 0.7944(6) 0.0636(10) Uani d . 1 . .
H H9 0.8518 0.6570 0.7915 0.076 Uiso calc R 1 . .
C C1 0.9531(7) 0.1165(3) 0.7336(6) 0.0585(9) Uani d . 1 . .
H H1 1.0661 0.0856 0.6796 0.070 Uiso calc R 1 . .
C C2 0.8047(10) 0.0586(3) 0.8096(6) 0.0681(11) Uani d . 1 . .
H H2 0.8145 -0.0122 0.8084 0.082 Uiso calc R 1 . .
C C3 0.6377(8) 0.1068(4) 0.8893(7) 0.0676(10) Uani d . 1 . .
H H3 0.5345 0.0683 0.9423 0.081 Uiso calc R 1 . .
C C4 0.6254(8) 0.2124(3) 0.8896(6) 0.0590(8) Uani d . 1 . .
H H4 0.5135 0.2452 0.9422 0.071 Uiso calc R 1 . .
C C5 0.7801(5) 0.2685(2) 0.8113(4) 0.0459(6) Uani d . 1 . .
C C6 0.7880(5) 0.3810(2) 0.8051(4) 0.0458(6) Uani d . 1 . .
C C10 0.9977(7) 0.5208(3) 0.7572(6) 0.0601(8) Uani d . 1 . .
H H10 1.1295 0.5486 0.7262 0.072 Uiso calc R 1 . .
Cr Cr1 0.33459(11) 0.81211(3) 0.84145(14) 0.0524(2) Uani d . 1 . .
F F1 0.2722(6) 0.7390(2) 1.0097(4) 0.0865(7) Uani d . 1 A .
N N1 0.9361(5) 0.2185(2) 0.7366(4) 0.0486(6) Uani d . 1 . .
H H1A 1.0319 0.2536 0.6872 0.058 Uiso calc R 1 . .
N N2 0.9805(5) 0.4196(2) 0.7632(5) 0.0523(6) Uani d . 1 . .
O O1 0.2247(8) 0.7542(5) 0.6408(5) 0.1069(15) Uani d . 1 A .
O O2 0.6080(6) 0.8160(2) 0.8528(6) 0.0702(8) Uani d . 1 A .
O O3A 0.236(2) 0.9228(10) 0.844(5) 0.128(7) Uani d P 0.62(7) A 1
O O3B 0.272(6) 0.9291(12) 0.912(6) 0.116(10) Uani d P 0.38(7) A 2

loop_
_atom_site_aniso_label
_atom_site_aniso_U_11
_atom_site_aniso_U_22
_atom_site_aniso_U_33
_atom_site_aniso_U_12
_atom_site_aniso_U_13
_atom_site_aniso_U_23
C7 0.0487(18) 0.0567(18) 0.0676(19) 0.0021(14) 0.0104(15) -0.0058(15)
C8 0.067(2) 0.0556(19) 0.076(2) 0.0149(17) 0.0038(19) -0.0097(17)
C9 0.065(2) 0.0464(14) 0.074(2) -0.0021(16) -0.003(2) -0.0041(13)
C1 0.067(2) 0.0466(17) 0.0620(19) 0.0067(15) 0.0123(17) -0.0011(13)
C2 0.086(3) 0.0471(15) 0.069(3) -0.0045(18) 0.006(2) 0.0050(15)
C3 0.066(2) 0.063(2) 0.074(2) -0.0143(18) 0.0129(19) 0.0154(18)
C4 0.060(2) 0.0633(17) 0.0579(19) -0.0038(18) 0.0210(16) 0.0040(16)
C5 0.0466(17) 0.0502(16) 0.0406(13) -0.0010(11) 0.0066(11) -0.0018(11)
C6 0.0429(17) 0.0474(15) 0.0467(15) -0.0008(11) 0.0065(11) -0.0020(10)
C10 0.0537(19) 0.0540(18) 0.071(2) -0.0079(15) 0.0066(15) 0.0005(15)
Cr1 0.0505(3) 0.0456(3) 0.0636(3) 0.0007(2) 0.0166(2) 0.0054(2)
F1 0.097(2) 0.0874(17) 0.0798(16) -0.0073(15) 0.0295(14) 0.0094(13)
N1 0.0516(15) 0.0461(13) 0.0487(13) -0.0013(12) 0.0106(11) 0.0014(10)
N2 0.0468(15) 0.0497(14) 0.0609(15) -0.0021(11) 0.0106(12) 0.0001(11)
O1 0.088(3) 0.169(4) 0.0619(17) -0.046(3) 0.0070(16) -0.006(2)
O2 0.0546(17) 0.0720(19) 0.087(2) -0.0053(11) 0.0200(15) -0.0030(13)
O3A 0.100(6) 0.055(5) 0.231(19) 0.039(5) 0.033(11) 0.018(7)
O3B 0.152(18) 0.041(5) 0.19(2) -0.008(8) 0.131(17) 0.007(7)

loop_
_atom_type_symbol
_atom_type_description
_atom_type_scat_dispersion_real
_atom_type_scat_dispersion_imag
_atom_type_scat_source
C C 0.0033 0.0016 'International Tables Vol C Tables 4.2.6.8 and 6.1.1.4'
H H 0.0000 0.0000 'International Tables Vol C Tables 4.2.6.8 and 6.1.1.4'
Cr Cr 0.3209 0.6236 'International Tables Vol C Tables 4.2.6.8 and 6.1.1.4'
F F 0.0171 0.0103 'International Tables Vol C Tables 4.2.6.8 and 6.1.1.4'
N N 0.0061 0.0033 'International Tables Vol C Tables 4.2.6.8 and 6.1.1.4'
O O 0.0106 0.0060 'International Tables Vol C Tables 4.2.6.8 and 6.1.1.4'

loop_
_geom_angle_atom_site_label_1
_geom_angle_atom_site_label_2
_geom_angle_atom_site_label_3
_geom_angle
_geom_angle_publ_flag
C6 C7 C8 117.9(4) ?
C6 C7 H7 121.1 ?
C8 C7 H7 121.1 ?
C9 C8 C7 119.4(4) ?
C9 C8 H8 120.3 ?
C7 C8 H8 120.3 ?
C8 C9 C10 118.5(4) ?
C8 C9 H9 120.8 ?
C10 C9 H9 120.8 ?
N1 C1 C2 119.7(4) ?
N1 C1 H1 120.2 ?
C2 C1 H1 120.2 ?
C1 C2 C3 118.9(4) ?
C1 C2 H2 120.5 ?
C3 C2 H2 120.5 ?
C4 C3 C2 119.8(4) ?
C4 C3 H3 120.1 ?
C2 C3 H3 120.1 ?
C5 C4 C3 119.5(4) ?
C5 C4 H4 120.3 ?
C3 C4 H4 120.3 ?
N1 C5 C4 118.2(3) ?
N1 C5 C6 116.8(3) ?
C4 C5 C6 124.9(3) ?
N2 C6 C7 123.3(3) ?
N2 C6 C5 114.7(3) ?
C7 C6 C5 122.0(3) ?
N2 C10 C9 123.7(4) ?
N2 C10 H10 118.2 ?
C9 C10 H10 118.2 ?
O3A Cr1 O2 110.4(6) yes
O3A Cr1 F1 113.4(11) yes
O2 Cr1 F1 109.5(2) yes
O3A Cr1 O1 109.6(13) yes
O2 Cr1 O1 107.4(2) yes
F1 Cr1 O1 106.2(2) yes
O3A Cr1 O3B 17.8(15) ?
O2 Cr1 O3B 103.4(11) yes
F1 Cr1 O3B 102.3(8) yes
O1 Cr1 O3B 127.1(17) yes
C5 N1 C1 123.9(3) ?
C5 N1 H1A 118.0 ?
C1 N1 H1A 118.0 ?
C10 N2 C6 117.3(3) ?

loop_
_geom_bond_atom_site_label_1
_geom_bond_atom_site_label_2
_geom_bond_distance
_geom_bond_publ_flag
C7 C6 1.387(5) ?
C7 C8 1.389(6) ?
C7 H7 0.9300 ?
C8 C9 1.372(7) ?
C8 H8 0.9300 ?
C9 C10 1.380(6) ?
C9 H9 0.9300 ?
C1 N1 1.341(5) ?
C1 C2 1.354(7) ?
C1 H1 0.9300 ?
C2 C3 1.389(8) ?
C2 H2 0.9300 ?
C3 C4 1.386(6) ?
C3 H3 0.9300 ?
C4 C5 1.379(5) ?
C4 H4 0.9300 ?
C5 N1 1.329(4) ?
C5 C6 1.477(4) ?
C6 N2 1.339(4) ?
C10 N2 1.331(5) ?
C10 H10 0.9300 ?
Cr1 F1 1.647(3) yes
Cr1 O1 1.677(4) yes
Cr1 O2 1.623(4) yes
Cr1 O3A 1.568(11) yes
Cr1 O3B 1.68(2) yes
N1 H1A 0.8600 ?

loop_
_geom_torsion_atom_site_label_1
_geom_torsion_atom_site_label_2
_geom_torsion_atom_site_label_3
_geom_torsion_atom_site_label_4
_geom_torsion
_geom_torsion_publ_flag
C6 C7 C8 C9 1.2(6) ?
C7 C8 C9 C10 0.4(6) ?
N1 C1 C2 C3 0.0(6) ?
C1 C2 C3 C4 0.1(6) ?
C2 C3 C4 C5 -0.3(6) ?
C3 C4 C5 N1 0.5(5) ?
C3 C4 C5 C6 -179.0(3) ?
C8 C7 C6 N2 -1.8(5) ?
C8 C7 C6 C5 178.3(3) ?
N1 C5 C6 N2 -14.4(4) yes
C4 C5 C6 N2 165.1(3) yes
N1 C5 C6 C7 165.5(3) yes
C4 C5 C6 C7 -15.0(5) yes
C8 C9 C10 N2 -1.6(6) ?
C4 C5 N1 C1 -0.4(5) ?
C6 C5 N1 C1 179.1(3) ?
C2 C1 N1 C5 0.2(6) ?
C9 C10 N2 C6 1.1(6) ?
C7 C6 N2 C10 0.7(5) ?
C5 C6 N2 C10 -179.5(3) ?
